data_7712589
loop_
_publ_author_name
'Ahumada, Guillermo'
'Hamon, Paul'
'Roisnel, Thierry'
'Dorcet, Vincent'
'Fuentealba, Mauricio'
'Hern\'andez, Loreto A.'
'Carrillo, David'
'Hamon, Jean-Ren\'e'
'Manzur, Carolina'

_publ_section_title
;
 Spectroscopy, molecular structure, and electropolymerization of Ni(ii)
 and Cu(ii) complexes containing a thiophene-appending fluorinated Schiff
 base ligand
;
_journal_issue 13
_journal_name_full 'Dalton Transactions'
_journal_page_first 4224
_journal_page_last 4236
_journal_paper_doi 10.1039/D3DT00224A
_journal_volume 52
_journal_year 2023
_chemical_compound_source 'synthesis as described'
_chemical_formula_moiety 'C22 H14 Br2 Cu F6 N2 O2'
_chemical_formula_sum 'C22 H14 Br2 Cu F6 N2 O2'
_chemical_formula_weight 675.71
_space_group_crystal_system monoclinic
_space_group_IT_number 15
_space_group_name_Hall '-C 2yc'
_space_group_name_H-M_alt 'C 1 2/c 1'
_atom_sites_solution_hydrogens geom
_atom_sites_solution_primary dual
_atom_sites_solution_secondary difmap
_audit_update_record
;
2022-06-20 deposited with the CCDC.	2023-03-10 downloaded from the CCDC.
;
_cell_angle_alpha 90
_cell_angle_beta 100.103(5)
_cell_angle_gamma 90
_cell_formula_units_Z 4
_cell_length_a 19.941(3)
_cell_length_b 9.7696(13)
_cell_length_c 12.1230(16)
_cell_measurement_reflns_used 7416
_cell_measurement_temperature 150(2)
_cell_measurement_theta_max 27.46
_cell_measurement_theta_min 2.78
_cell_measurement_wavelength 0.71073
_cell_volume 2325.1(6)
_computing_cell_refinement 'APEX3 (Bruker, 2015)'
_computing_data_collection 'Bruker APEX3 (Bruker, 2015)'
_computing_data_reduction 'SAINT (Bruker, 2014)'
_computing_molecular_graphics
;
   'SXGRAPH (L. Farrugia, 1999), Mercury (CSD, 2020)'
;
_computing_publication_material 'CRYSCALC (T. Roisnel, local program, ver. 2022)'
_computing_structure_refinement 'SHELXL-2018_3 (Sheldrick, 2018)'
_computing_structure_solution 'SHELXT 2014_4 (Sheldrick, 2014)'
_diffrn_ambient_temperature 150(2)
_diffrn_detector '(CMOS) PHOTON 100'
_diffrn_measured_fraction_theta_full 0.999
_diffrn_measured_fraction_theta_max 0.999
_diffrn_measurement_device_type 'D8 VENTURE Bruker AXS'
_diffrn_measurement_method 'rotation images'
_diffrn_orient_matrix_UB_11 0.0257639
_diffrn_orient_matrix_UB_12 0.0576893
_diffrn_orient_matrix_UB_13 -0.0464391
_diffrn_orient_matrix_UB_21 -0.0434426
_diffrn_orient_matrix_UB_22 0.0217798
_diffrn_orient_matrix_UB_23 -0.0518691
_diffrn_orient_matrix_UB_31 -0.0066111
_diffrn_orient_matrix_UB_32 0.0817001
_diffrn_orient_matrix_UB_33 0.0466185
_diffrn_radiation_monochromator 'multilayer monochromator'
_diffrn_radiation_probe x-ray
_diffrn_radiation_source 'Incoatec microfocus sealed tube'
_diffrn_radiation_type MoK\a
_diffrn_radiation_wavelength 0.71073
_diffrn_reflns_av_R_equivalents 0.0474
_diffrn_reflns_av_unetI/netI 0.0408
_diffrn_reflns_limit_h_max 25
_diffrn_reflns_limit_h_min -25
_diffrn_reflns_limit_k_max 11
_diffrn_reflns_limit_k_min -12
_diffrn_reflns_limit_l_max 15
_diffrn_reflns_limit_l_min -15
_diffrn_reflns_number 11309
_diffrn_reflns_theta_full 25.242
_diffrn_reflns_theta_max 27.510
_diffrn_reflns_theta_min 2.329
_diffrn_source_current 1.0
_diffrn_source_power 50.0
_diffrn_source_voltage 50.0
_exptl_absorpt_coefficient_mu 4.448
_exptl_absorpt_correction_T_max 0.315
_exptl_absorpt_correction_T_min 0.111
_exptl_absorpt_correction_type multi-scan
_exptl_absorpt_process_details
;
  [Sheldrick, G.M. (2014). SADABS Bruker AXS Inc., Madison, Wisconsin, USA]
;
_exptl_crystal_colour orange
_exptl_crystal_density_diffrn 1.930
_exptl_crystal_description block
_exptl_crystal_F_000 1316
_exptl_crystal_size_max 0.490
_exptl_crystal_size_mid 0.350
_exptl_crystal_size_min 0.260
_refine_diff_density_max 0.458
_refine_diff_density_min -0.719
_refine_diff_density_rms 0.083
_refine_ls_extinction_method none
_refine_ls_goodness_of_fit_ref 1.057
_refine_ls_hydrogen_treatment constr
_refine_ls_matrix_type full
_refine_ls_number_parameters 159
_refine_ls_number_reflns 2672
_refine_ls_number_restraints 0
_refine_ls_restrained_S_all 1.057
_refine_ls_R_factor_all 0.0462
_refine_ls_R_factor_gt 0.0331
_refine_ls_shift/su_max 0.005
_refine_ls_shift/su_mean 0.001
_refine_ls_structure_factor_coef Fsqd
_refine_ls_weighting_details 'w=1/[\s^2^(Fo^2^)+(0.0372P)^2^+3.5266P] where P=(Fo^2^+2Fc^2^)/3'
_refine_ls_weighting_scheme calc
_refine_ls_wR_factor_gt 0.0817
_refine_ls_wR_factor_ref 0.0892
_reflns_number_gt 2139
_reflns_number_total 2672
_reflns_threshold_expression >2sigma(I)
_cod_data_source_file d3dt00224a4.cif
_cod_data_source_block G167_1
_cod_original_sg_symbol_H-M 'C 2/c'
_cod_database_code 7712589

loop_
_space_group_symop_operation_xyz
'x, y, z'
'-x, y, -z+1/2'
'x+1/2, y+1/2, z'
'-x+1/2, y+1/2, -z+1/2'
'-x, -y, -z'
'x, -y, z-1/2'
'-x+1/2, -y+1/2, -z'
'x+1/2, -y+1/2, z-1/2'

loop_
_atom_site_label
_atom_site_type_symbol
_atom_site_fract_x
_atom_site_fract_y
_atom_site_fract_z
_atom_site_U_iso_or_equiv
_atom_site_adp_type
_atom_site_occupancy
_atom_site_site_symmetry_order
_atom_site_calc_flag
_atom_site_refinement_flags_posn
_atom_site_refinement_flags_adp
_atom_site_refinement_flags_occupancy
_atom_site_disorder_assembly
_atom_site_disorder_group
O1 O 0.45868(12) 0.3828(2) 0.65549(17) 0.0415(5) Uani 1 1 d . . . . .
C2 C 0.42348(15) 0.4044(3) 0.5579(2) 0.0322(6) Uani 1 1 d . . . . .
C3 C 0.39654(18) 0.2717(3) 0.5011(3) 0.0417(7) Uani 1 1 d . . . . .
F4 F 0.44509(13) 0.1794(2) 0.5002(2) 0.0716(7) Uani 1 1 d . . . . .
F5 F 0.34992(16) 0.2168(3) 0.5509(2) 0.0903(9) Uani 1 1 d . . . . .
F6 F 0.36838(14) 0.2878(2) 0.39378(17) 0.0737(7) Uani 1 1 d . . . . .
C7 C 0.40562(15) 0.5251(3) 0.5048(2) 0.0321(6) Uani 1 1 d . . . . .
H7 H 0.383419 0.521719 0.428861 0.039 Uiso 1 1 calc R U . . .
C8 C 0.41805(14) 0.6567(3) 0.5559(2) 0.0286(5) Uani 1 1 d . . . . .
N9 N 0.45610(12) 0.6721(2) 0.65487(18) 0.0306(5) Uani 1 1 d . . . . .
C10 C 0.46588(15) 0.8077(3) 0.7094(2) 0.0337(6) Uani 1 1 d . . . . .
H10A H 0.428255 0.826599 0.750769 0.040 Uiso 1 1 calc R U . . .
H10B H 0.465846 0.879955 0.652158 0.040 Uiso 1 1 calc R U . . .
C11 C 0.37965(14) 0.7719(3) 0.4920(2) 0.0289(6) Uani 1 1 d . . . . .
C12 C 0.38767(15) 0.8014(3) 0.3826(2) 0.0348(6) Uani 1 1 d . . . . .
H12 H 0.422374 0.756887 0.351412 0.042 Uiso 1 1 calc R U . . .
C13 C 0.34541(16) 0.8950(3) 0.3191(2) 0.0364(6) Uani 1 1 d . . . . .
H13 H 0.351325 0.916022 0.244865 0.044 Uiso 1 1 calc R U . . .
C14 C 0.29467(15) 0.9575(3) 0.3645(2) 0.0320(6) Uani 1 1 d . . . . .
C15 C 0.28635(15) 0.9319(3) 0.4734(2) 0.0352(6) Uani 1 1 d . . . . .
H15 H 0.251737 0.977206 0.504256 0.042 Uiso 1 1 calc R U . . .
C16 C 0.32939(15) 0.8390(3) 0.5368(2) 0.0340(6) Uani 1 1 d . . . . .
H16 H 0.324356 0.821016 0.611940 0.041 Uiso 1 1 calc R U . . .
Cu1 Cu 0.500000 0.52710(5) 0.750000 0.03021(14) Uani 1 2 d S T P . .
Br1 Br 0.23330(2) 1.07963(4) 0.27653(3) 0.05137(13) Uani 1 1 d . . . . .

loop_
_atom_site_aniso_label
_atom_site_aniso_U_11
_atom_site_aniso_U_22
_atom_site_aniso_U_33
_atom_site_aniso_U_23
_atom_site_aniso_U_13
_atom_site_aniso_U_12
O1 0.0557(14) 0.0243(10) 0.0382(11) -0.0007(8) -0.0095(9) -0.0029(9)
C2 0.0309(14) 0.0305(14) 0.0336(13) -0.0045(11) 0.0015(11) -0.0047(11)
C3 0.0500(19) 0.0335(16) 0.0399(15) -0.0081(13) 0.0035(14) -0.0055(14)
F4 0.0758(16) 0.0409(12) 0.0906(16) -0.0219(12) -0.0060(13) 0.0117(11)
F5 0.111(2) 0.0753(17) 0.0975(18) -0.0405(15) 0.0543(17) -0.0607(16)
F6 0.106(2) 0.0521(13) 0.0504(12) -0.0164(10) -0.0214(12) -0.0089(13)
C7 0.0308(14) 0.0333(14) 0.0291(12) -0.0022(11) -0.0033(10) 0.0001(11)
C8 0.0286(14) 0.0289(14) 0.0269(12) -0.0003(10) 0.0011(10) -0.0008(11)
N9 0.0357(13) 0.0254(11) 0.0278(10) -0.0018(9) -0.0028(9) 0.0000(9)
C10 0.0454(17) 0.0222(13) 0.0293(12) -0.0028(11) -0.0048(12) 0.0024(12)
C11 0.0297(14) 0.0271(13) 0.0265(12) -0.0001(10) -0.0042(10) -0.0011(10)
C12 0.0372(16) 0.0379(15) 0.0289(13) -0.0027(12) 0.0052(11) 0.0046(13)
C13 0.0428(17) 0.0406(16) 0.0242(12) 0.0031(11) 0.0012(11) 0.0023(13)
C14 0.0306(14) 0.0299(14) 0.0314(13) -0.0001(11) -0.0062(11) 0.0006(11)
C15 0.0320(15) 0.0372(15) 0.0349(14) -0.0010(12) 0.0021(11) 0.0049(12)
C16 0.0350(15) 0.0387(16) 0.0275(12) 0.0018(11) 0.0030(11) -0.0005(12)
Cu1 0.0383(3) 0.0211(2) 0.0273(2) 0.000 -0.00515(18) 0.000
Br1 0.0499(2) 0.0547(2) 0.04415(19) 0.01087(15) -0.00643(14) 0.01700(16)

loop_
_atom_type_symbol
_atom_type_description
_atom_type_scat_dispersion_real
_atom_type_scat_dispersion_imag
_atom_type_scat_source
C C 0.0033 0.0016 'International Tables Vol C Tables 4.2.6.8 and 6.1.1.4'
H H 0.0000 0.0000 'International Tables Vol C Tables 4.2.6.8 and 6.1.1.4'
Cu Cu 0.3201 1.2651 'International Tables Vol C Tables 4.2.6.8 and 6.1.1.4'
F F 0.0171 0.0103 'International Tables Vol C Tables 4.2.6.8 and 6.1.1.4'
Br Br -0.2901 2.4595 'International Tables Vol C Tables 4.2.6.8 and 6.1.1.4'
N N 0.0061 0.0033 'International Tables Vol C Tables 4.2.6.8 and 6.1.1.4'
O O 0.0106 0.0060 'International Tables Vol C Tables 4.2.6.8 and 6.1.1.4'

loop_
_geom_angle_atom_site_label_1
_geom_angle_atom_site_label_2
_geom_angle_atom_site_label_3
_geom_angle
_geom_angle_site_symmetry_1
_geom_angle_site_symmetry_3
_geom_angle_publ_flag
C2 O1 Cu1 122.71(18) . . ?
O1 C2 C7 129.4(3) . . ?
O1 C2 C3 111.7(2) . . ?
C7 C2 C3 118.8(3) . . ?
F5 C3 F4 107.7(3) . . ?
F5 C3 F6 106.6(3) . . ?
F4 C3 F6 104.8(3) . . ?
F5 C3 C2 111.4(3) . . ?
F4 C3 C2 112.5(3) . . ?
F6 C3 C2 113.3(3) . . ?
C2 C7 C8 124.3(3) . . ?
C2 C7 H7 117.8 . . ?
C8 C7 H7 117.8 . . ?
N9 C8 C7 121.9(3) . . ?
N9 C8 C11 123.2(2) . . ?
C7 C8 C11 114.7(2) . . ?
C8 N9 C10 121.5(2) . . ?
C8 N9 Cu1 126.14(19) . . ?
C10 N9 Cu1 112.26(16) . . ?
N9 C10 C10 108.65(17) . 2_656 ?
N9 C10 H10A 110.0 . . ?
C10 C10 H10A 110.0 2_656 . ?
N9 C10 H10B 110.0 . . ?
C10 C10 H10B 110.0 2_656 . ?
H10A C10 H10B 108.3 . . ?
C16 C11 C12 119.1(3) . . ?
C16 C11 C8 119.5(2) . . ?
C12 C11 C8 120.9(3) . . ?
C13 C12 C11 120.4(3) . . ?
C13 C12 H12 119.8 . . ?
C11 C12 H12 119.8 . . ?
C14 C13 C12 119.3(3) . . ?
C14 C13 H13 120.3 . . ?
C12 C13 H13 120.3 . . ?
C13 C14 C15 121.4(3) . . ?
C13 C14 Br1 120.0(2) . . ?
C15 C14 Br1 118.5(2) . . ?
C14 C15 C16 118.8(3) . . ?
C14 C15 H15 120.6 . . ?
C16 C15 H15 120.6 . . ?
C11 C16 C15 120.9(3) . . ?
C11 C16 H16 119.6 . . ?
C15 C16 H16 119.6 . . ?
O1 Cu1 O1 84.85(12) 2_656 . ?
O1 Cu1 N9 178.69(10) 2_656 . ?
O1 Cu1 N9 94.62(9) . . ?
O1 Cu1 N9 94.62(9) 2_656 2_656 ?
O1 Cu1 N9 178.69(10) . 2_656 ?
N9 Cu1 N9 85.95(13) . 2_656 ?

loop_
_geom_bond_atom_site_label_1
_geom_bond_atom_site_label_2
_geom_bond_distance
_geom_bond_site_symmetry_2
_geom_bond_publ_flag
O1 C2 1.283(3) . ?
O1 Cu1 1.910(2) . ?
C2 C7 1.360(4) . ?
C2 C3 1.521(4) . ?
C3 F5 1.308(4) . ?
C3 F4 1.324(4) . ?
C3 F6 1.333(4) . ?
C7 C8 1.430(4) . ?
C7 H7 0.9500 . ?
C8 N9 1.311(3) . ?
C8 C11 1.499(4) . ?
N9 C10 1.478(3) . ?
N9 Cu1 1.936(2) . ?
C10 C10 1.533(5) 2_656 ?
C10 H10A 0.9900 . ?
C10 H10B 0.9900 . ?
C11 C16 1.385(4) . ?
C11 C12 1.395(4) . ?
C12 C13 1.383(4) . ?
C12 H12 0.9500 . ?
C13 C14 1.377(4) . ?
C13 H13 0.9500 . ?
C14 C15 1.382(4) . ?
C14 Br1 1.897(3) . ?
C15 C16 1.386(4) . ?
C15 H15 0.9500 . ?
C16 H16 0.9500 . ?

loop_
_geom_torsion_atom_site_label_1
_geom_torsion_atom_site_label_2
_geom_torsion_atom_site_label_3
_geom_torsion_atom_site_label_4
_geom_torsion
_geom_torsion_site_symmetry_1
_geom_torsion_site_symmetry_2
_geom_torsion_site_symmetry_3
_geom_torsion_site_symmetry_4
_geom_torsion_publ_flag
Cu1 O1 C2 C7 -3.5(5) . . . . ?
Cu1 O1 C2 C3 -179.9(2) . . . . ?
O1 C2 C3 F5 69.1(4) . . . . ?
C7 C2 C3 F5 -107.8(3) . . . . ?
O1 C2 C3 F4 -52.0(4) . . . . ?
C7 C2 C3 F4 131.1(3) . . . . ?
O1 C2 C3 F6 -170.7(3) . . . . ?
C7 C2 C3 F6 12.5(4) . . . . ?
O1 C2 C7 C8 -6.8(5) . . . . ?
C3 C2 C7 C8 169.4(3) . . . . ?
C2 C7 C8 N9 9.2(5) . . . . ?
C2 C7 C8 C11 -165.9(3) . . . . ?
C7 C8 N9 C10 -176.9(3) . . . . ?
C11 C8 N9 C10 -2.3(4) . . . . ?
C7 C8 N9 Cu1 -1.3(4) . . . . ?
C11 C8 N9 Cu1 173.34(19) . . . . ?
C8 N9 C10 C10 -154.0(3) . . . 2_656 ?
Cu1 N9 C10 C10 29.8(3) . . . 2_656 ?
N9 C8 C11 C16 -62.2(4) . . . . ?
C7 C8 C11 C16 112.8(3) . . . . ?
N9 C8 C11 C12 125.9(3) . . . . ?
C7 C8 C11 C12 -59.0(4) . . . . ?
C16 C11 C12 C13 -0.8(4) . . . . ?
C8 C11 C12 C13 171.1(3) . . . . ?
C11 C12 C13 C14 -0.9(5) . . . . ?
C12 C13 C14 C15 2.0(5) . . . . ?
C12 C13 C14 Br1 -177.0(2) . . . . ?
C13 C14 C15 C16 -1.4(5) . . . . ?
Br1 C14 C15 C16 177.6(2) . . . . ?
C12 C11 C16 C15 1.5(4) . . . . ?
C8 C11 C16 C15 -170.5(3) . . . . ?
C14 C15 C16 C11 -0.4(4) . . . . ?
